data_4322610
loop_
_publ_author_name
'Ulrich Englich'
'Scott Chadwick'
'Karin Ruhlandt-Senge'

_publ_section_title
;
 Sodium and Potassium Triisopropylbenzenethiolates: Influence on
 Solid-State Structure by Metal and Donor
;
_journal_name_full 'Inorganic Chemistry'
_journal_page_first 283
_journal_page_last 293
_journal_paper_doi 10.1021/ic970769l
_journal_volume 37
_journal_year 1998
_chemical_formula_sum 'C24 H46 N3 Na S'
_chemical_formula_weight 431.69
_space_group_IT_number 14
_symmetry_cell_setting monoclinic
_symmetry_space_group_name_Hall '-P 2ybc'
_symmetry_space_group_name_H-M 'P 1 21/c 1'
_atom_sites_solution_hydrogens geom
_atom_sites_solution_primary direct
_atom_sites_solution_secondary difmap
_audit_creation_method SHELXL
_cell_angle_alpha 90.00
_cell_angle_beta 100.4490(10)
_cell_angle_gamma 90.00
_cell_formula_units_Z 4
_cell_length_a 13.23000(10)
_cell_length_b 10.61760(10)
_cell_length_c 19.6262(3)
_cell_measurement_reflns_used 6408
_cell_measurement_temperature 150(1)
_cell_measurement_theta_max 28.32
_cell_measurement_theta_min 1.57
_cell_volume 2711.19(5)
_computing_data_collection SMART
_computing_data_reduction SAINT
_computing_structure_refinement 'SHELXL-93 (Sheldrick, 1993)'
_computing_structure_solution 'SHELXS-86 (Sheldrick, 1990)'
_diffrn_ambient_temperature 150(1)
_diffrn_measurement_device 'Siemens SMART CCD'
_diffrn_measurement_method \w
_diffrn_radiation_monochromator graphite
_diffrn_radiation_source 'sealed tube'
_diffrn_radiation_type MoK\a
_diffrn_radiation_wavelength 0.71073
_diffrn_reflns_av_R_equivalents 0.0412
_diffrn_reflns_av_sigmaI/netI 0.0615
_diffrn_reflns_limit_h_max 16
_diffrn_reflns_limit_h_min -17
_diffrn_reflns_limit_k_max 14
_diffrn_reflns_limit_k_min -12
_diffrn_reflns_limit_l_max 26
_diffrn_reflns_limit_l_min -20
_diffrn_reflns_number 15997
_diffrn_reflns_theta_max 28.32
_diffrn_reflns_theta_min 1.57
_diffrn_standards_decay_% no
_exptl_absorpt_coefficient_mu 0.149
_exptl_absorpt_correction_T_max 0.73
_exptl_absorpt_correction_T_min 0.97
_exptl_absorpt_correction_type SADABS
_exptl_crystal_colour colorless
_exptl_crystal_density_diffrn 1.058
_exptl_crystal_description needle
_exptl_crystal_F_000 952
_exptl_crystal_size_max 0.7
_exptl_crystal_size_mid 0.15
_exptl_crystal_size_min 0.1
_refine_diff_density_max 0.453
_refine_diff_density_min -0.209
_refine_diff_density_rms 0.051
_refine_ls_extinction_coef 0.0025(4)
_refine_ls_extinction_expression Fc^*^=kFc[1+0.001xFc^2^\l^3^/sin(2\q)]^-1/4^
_refine_ls_extinction_method SHELXL
_refine_ls_goodness_of_fit_all 1.053
_refine_ls_goodness_of_fit_obs 1.129
_refine_ls_hydrogen_treatment riding
_refine_ls_matrix_type full
_refine_ls_number_parameters 263
_refine_ls_number_reflns 6309
_refine_ls_number_restraints 0
_refine_ls_restrained_S_all 1.053
_refine_ls_restrained_S_obs 1.129
_refine_ls_R_factor_all 0.1004
_refine_ls_R_factor_obs 0.0625
_refine_ls_shift/esd_max 0.001
_refine_ls_shift/esd_mean 0.000
_refine_ls_structure_factor_coef Fsqd
_refine_ls_weighting_details 'w=1/[\s^2^(Fo^2^)+(0.0343P)^2^+2.0949P] where P=(Fo^2^+2Fc^2^)/3'
_refine_ls_weighting_scheme calc
_refine_ls_wR_factor_all 0.1297
_refine_ls_wR_factor_obs 0.1153
_reflns_number_observed 4403
_reflns_number_total 6309
_reflns_observed_criterion >2sigma(I)
_cod_data_source_file ic970769l_1.cif
_cod_data_source_block ube026
_cod_depositor_comments
;
The following automatic conversions were performed:

'_refine_ls_weighting_scheme' value 'calc
w=1/[\s^2^(Fo^2^)+(0.0343P)^2^+2.0949P] where P=(Fo^2^+2Fc^2^)/3' was
changed to 'calc'. New tag '_refine_ls_weighting_details' was
created. The value of the new tag was set to
'w=1/[\s^2^(Fo^2^)+(0.0343P)^2^+2.0949P] where P=(Fo^2^+2Fc^2^)/3'.

Automatic conversion script
Id: cif_fix_values 3143 2015-03-26 13:38:13Z robertas 
;
_cod_database_code 4322610

loop_
_symmetry_equiv_pos_as_xyz
'x, y, z'
'-x, y+1/2, -z+1/2'
'-x, -y, -z'
'x, -y-1/2, z-1/2'

loop_
_atom_site_aniso_label
_atom_site_aniso_U_11
_atom_site_aniso_U_22
_atom_site_aniso_U_33
_atom_site_aniso_U_23
_atom_site_aniso_U_13
_atom_site_aniso_U_12
Na1 0.0265(5) 0.0332(5) 0.0242(5) -0.0015(4) 0.0028(3) -0.0052(4)
S1 0.0237(3) 0.0312(3) 0.0255(3) 0.0048(2) 0.0013(2) 0.0013(2)
C1 0.0226(10) 0.0210(11) 0.0232(10) 0.0015(9) -0.0001(8) -0.0047(9)
C2 0.0263(11) 0.0212(11) 0.0216(11) 0.0009(9) 0.0028(8) -0.0037(9)
C3 0.0274(11) 0.0294(12) 0.0271(11) -0.0006(10) 0.0028(9) 0.0007(10)
C4 0.0300(12) 0.0276(12) 0.0250(11) 0.0005(10) -0.0036(9) -0.0003(10)
C5 0.0336(12) 0.0296(12) 0.0188(11) 0.0010(9) -0.0001(9) -0.0021(10)
C6 0.0279(11) 0.0237(11) 0.0218(11) 0.0012(9) 0.0036(9) -0.0048(9)
C7 0.0280(11) 0.0305(13) 0.0192(10) 0.0039(9) 0.0033(9) 0.0009(10)
C8 0.0378(14) 0.061(2) 0.0309(13) 0.0063(13) 0.0096(11) -0.0011(13)
C9 0.065(2) 0.043(2) 0.0220(12) -0.0021(11) 0.0016(12) -0.0132(14)
C10 0.0364(13) 0.0366(14) 0.0291(13) -0.0007(11) -0.0038(10) 0.0085(11)
C11 0.040(2) 0.082(2) 0.058(2) 0.038(2) -0.0110(14) -0.001(2)
C12 0.032(2) 0.090(3) 0.108(3) 0.060(2) -0.008(2) -0.004(2)
C13 0.0313(12) 0.0311(13) 0.0218(11) 0.0015(9) 0.0052(9) -0.0006(10)
C14 0.0397(14) 0.046(2) 0.0310(13) 0.0060(11) 0.0115(11) -0.0010(12)
C15 0.054(2) 0.036(2) 0.047(2) -0.0066(12) 0.0195(13) -0.0044(13)
C16 0.085(2) 0.045(2) 0.047(2) 0.0071(14) 0.020(2) -0.008(2)
C17 0.056(2) 0.047(2) 0.0304(13) -0.0026(12) 0.0100(12) -0.0008(14)
N1 0.0359(11) 0.0359(12) 0.0307(11) -0.0047(9) 0.0043(9) -0.0071(9)
C18 0.047(2) 0.056(2) 0.0370(15) -0.0154(13) 0.0038(12) -0.0146(14)
C19 0.0392(15) 0.060(2) 0.042(2) -0.0189(14) 0.0075(12) -0.0224(14)
N2 0.0320(11) 0.0405(13) 0.0268(10) -0.0041(9) 0.0028(8) -0.0120(9)
C20 0.0374(14) 0.063(2) 0.0352(14) 0.0111(13) 0.0031(11) -0.0126(14)
C21 0.0278(12) 0.047(2) 0.0320(13) 0.0010(11) 0.0037(10) -0.0099(11)
C22 0.0335(13) 0.0394(14) 0.0268(12) -0.0024(10) 0.0045(10) 0.0000(11)
N3 0.0317(10) 0.0273(10) 0.0248(9) -0.0023(8) 0.0007(8) -0.0044(9)
C23 0.0428(14) 0.0323(14) 0.0288(12) -0.0057(10) -0.0014(10) -0.0054(11)
C24 0.048(2) 0.0333(15) 0.044(2) 0.0022(12) -0.0043(12) -0.0041(12)

loop_
_atom_site_label
_atom_site_type_symbol
_atom_site_fract_x
_atom_site_fract_y
_atom_site_fract_z
_atom_site_U_iso_or_equiv
_atom_site_thermal_displace_type
_atom_site_occupancy
_atom_site_calc_flag
_atom_site_refinement_flags
_atom_site_disorder_group
Na1 Na 0.38665(6) 0.87924(9) -0.00294(4) 0.0282(2) Uani 1 d . .
S1 S 0.60393(4) 0.85750(6) 0.01371(3) 0.02723(15) Uani 1 d . .
C1 C 0.7069(2) 0.7686(2) 0.06175(11) 0.0228(4) Uani 1 d . .
C2 C 0.7812(2) 0.7114(2) 0.02779(11) 0.0232(5) Uani 1 d . .
C3 C 0.8630(2) 0.6462(2) 0.06689(11) 0.0282(5) Uani 1 d . .
H3A H 0.9111(2) 0.6091(2) 0.04403(11) 0.034 Uiso 1 calc R .
C4 C 0.8763(2) 0.6337(2) 0.13886(11) 0.0286(5) Uani 1 d . .
C5 C 0.8021(2) 0.6885(2) 0.17093(11) 0.0279(5) Uani 1 d . .
H5A H 0.8088(2) 0.6813(2) 0.21876(11) 0.034 Uiso 1 calc R .
C6 C 0.7178(2) 0.7540(2) 0.13466(11) 0.0246(5) Uani 1 d . .
C7 C 0.7714(2) 0.7158(2) -0.05072(10) 0.0260(5) Uani 1 d . .
H7A H 0.7243(2) 0.7848(2) -0.06776(10) 0.031 Uiso 1 calc R .
C8 C 0.8726(2) 0.7408(3) -0.07546(13) 0.0430(7) Uani 1 d . .
H8A H 0.8606(2) 0.7423(3) -0.12518(13) 0.064 Uiso 1 calc R .
H8B H 0.9208(2) 0.6753(3) -0.05888(13) 0.064 Uiso 1 calc R .
H8C H 0.8999(2) 0.8206(3) -0.05785(13) 0.064 Uiso 1 calc R .
C9 C 0.7230(2) 0.5941(3) -0.08242(12) 0.0439(7) Uani 1 d . .
H9A H 0.7170(2) 0.5974(3) -0.13187(12) 0.066 Uiso 1 calc R .
H9B H 0.6560(2) 0.5842(3) -0.07081(12) 0.066 Uiso 1 calc R .
H9C H 0.7655(2) 0.5240(3) -0.06455(12) 0.066 Uiso 1 calc R .
C10 C 0.9703(2) 0.5654(2) 0.17854(12) 0.0352(6) Uani 1 d . .
H10A H 0.9838(2) 0.4937(2) 0.15006(12) 0.042 Uiso 1 calc R .
C11 C 0.9573(2) 0.5136(3) 0.2479(2) 0.0627(10) Uani 1 d . .
H11A H 0.8977(2) 0.4603(3) 0.2421(2) 0.094 Uiso 1 calc R .
H11B H 0.9488(2) 0.5819(3) 0.2784(2) 0.094 Uiso 1 calc R .
H11C H 1.0170(2) 0.4656(3) 0.2674(2) 0.094 Uiso 1 calc R .
C12 C 1.0633(2) 0.6487(4) 0.1875(2) 0.0791(13) Uani 1 d . .
H12A H 1.0714(2) 0.6816(4) 0.1432(2) 0.119 Uiso 1 calc R .
H12B H 1.1231(2) 0.6008(4) 0.2069(2) 0.119 Uiso 1 calc R .
H12C H 1.0549(2) 0.7171(4) 0.2179(2) 0.119 Uiso 1 calc R .
C13 C 0.6402(2) 0.8102(2) 0.17428(11) 0.0280(5) Uani 1 d . .
H13A H 0.5757(2) 0.8214(2) 0.14132(11) 0.034 Uiso 1 calc R .
C14 C 0.6172(2) 0.7261(3) 0.23254(12) 0.0383(6) Uani 1 d . .
H14A H 0.5679(2) 0.7667(3) 0.25547(12) 0.058 Uiso 1 calc R .
H14B H 0.6794(2) 0.7114(3) 0.26523(12) 0.058 Uiso 1 calc R .
H14C H 0.5899(2) 0.6472(3) 0.21363(12) 0.058 Uiso 1 calc R .
C15 C 0.6749(2) 0.9400(3) 0.20263(14) 0.0444(7) Uani 1 d . .
H15A H 0.6248(2) 0.9738(3) 0.22746(14) 0.067 Uiso 1 calc R .
H15B H 0.6817(2) 0.9951(3) 0.16494(14) 0.067 Uiso 1 calc R .
H15C H 0.7399(2) 0.9328(3) 0.23334(14) 0.067 Uiso 1 calc R .
C16 C 0.3917(3) 0.6016(3) -0.0506(2) 0.0577(8) Uani 1 d . .
H16A H 0.3492(3) 0.5955(3) -0.0159(2) 0.087 Uiso 1 calc R .
H16B H 0.4622(3) 0.6104(3) -0.0285(2) 0.087 Uiso 1 calc R .
H16C H 0.3839(3) 0.5269(3) -0.0785(2) 0.087 Uiso 1 calc R .
C17 C 0.4263(2) 0.7185(3) -0.14637(13) 0.0441(7) Uani 1 d . .
H17A H 0.4069(2) 0.7903(3) -0.17557(13) 0.066 Uiso 1 calc R .
H17B H 0.4184(2) 0.6433(3) -0.17398(13) 0.066 Uiso 1 calc R .
H17C H 0.4967(2) 0.7269(3) -0.12391(13) 0.066 Uiso 1 calc R .
N1 N 0.3608(2) 0.7111(2) -0.09421(10) 0.0344(5) Uani 1 d . .
C18 C 0.2522(2) 0.7069(3) -0.12906(14) 0.0472(7) Uani 1 d . .
H18A H 0.2398(2) 0.6283(3) -0.15444(14) 0.057 Uiso 1 calc R .
H18B H 0.2396(2) 0.7752(3) -0.16235(14) 0.057 Uiso 1 calc R .
C19 C 0.1775(2) 0.7174(3) -0.07979(14) 0.0470(7) Uani 1 d . .
H19A H 0.1081(2) 0.7194(3) -0.10633(14) 0.056 Uiso 1 calc R .
H19B H 0.1836(2) 0.6430(3) -0.05060(14) 0.056 Uiso 1 calc R .
N2 N 0.19393(15) 0.8302(2) -0.03534(10) 0.0334(5) Uani 1 d . .
C20 C 0.1480(2) 0.9415(3) -0.07220(13) 0.0457(7) Uani 1 d . .
H20A H 0.1746(2) 0.9517(3) -0.11423(13) 0.069 Uiso 1 calc R .
H20B H 0.1645(2) 1.0145(3) -0.04349(13) 0.069 Uiso 1 calc R .
H20C H 0.0747(2) 0.9314(3) -0.08312(13) 0.069 Uiso 1 calc R .
C21 C 0.1543(2) 0.8127(3) 0.02919(12) 0.0357(6) Uani 1 d . .
H21A H 0.1623(2) 0.7252(3) 0.04324(12) 0.043 Uiso 1 calc R .
H21B H 0.0815(2) 0.8324(3) 0.02099(12) 0.043 Uiso 1 calc R .
C22 C 0.2099(2) 0.8959(2) 0.08748(12) 0.0334(5) Uani 1 d . .
H22A H 0.2051(2) 0.9829(2) 0.07220(12) 0.040 Uiso 1 calc R .
H22B H 0.1755(2) 0.8891(2) 0.12699(12) 0.040 Uiso 1 calc R .
N3 N 0.31883(14) 0.8628(2) 0.10947(9) 0.0285(4) Uani 1 d . .
C23 C 0.3680(2) 0.9607(2) 0.15682(12) 0.0356(6) Uani 1 d . .
H23A H 0.3604(2) 1.0409(2) 0.13378(12) 0.053 Uiso 1 calc R .
H23B H 0.4397(2) 0.9418(2) 0.17072(12) 0.053 Uiso 1 calc R .
H23C H 0.3361(2) 0.9638(2) 0.19698(12) 0.053 Uiso 1 calc R .
C24 C 0.3309(2) 0.7414(2) 0.14514(14) 0.0431(7) Uani 1 d . .
H24A H 0.2989(2) 0.6767(2) 0.11446(14) 0.065 Uiso 1 calc R .
H24B H 0.2990(2) 0.7449(2) 0.18532(14) 0.065 Uiso 1 calc R .
H24C H 0.4027(2) 0.7229(2) 0.15906(14) 0.065 Uiso 1 calc R .

loop_
_atom_type_symbol
_atom_type_description
_atom_type_scat_dispersion_real
_atom_type_scat_dispersion_imag
_atom_type_scat_source
C C 0.0033 0.0016 'International Tables Vol C Tables 4.2.6.8 and 6.1.1.4'
H H 0.0000 0.0000 'International Tables Vol C Tables 4.2.6.8 and 6.1.1.4'
N N 0.0061 0.0033 'International Tables Vol C Tables 4.2.6.8 and 6.1.1.4'
Na Na 0.0362 0.0249 'International Tables Vol C Tables 4.2.6.8 and 6.1.1.4'
S S 0.1246 0.1234 'International Tables Vol C Tables 4.2.6.8 and 6.1.1.4'

loop_
_geom_angle_atom_site_label_1
_geom_angle_atom_site_label_2
_geom_angle_atom_site_label_3
_geom_angle
_geom_angle_site_symmetry_1
_geom_angle_site_symmetry_3
_geom_angle_publ_flag
N1 Na1 N3 123.30(7) . . ?
N1 Na1 N2 71.22(7) . . ?
N3 Na1 N2 73.09(6) . . ?
N1 Na1 S1 131.07(6) . 3_675 ?
N3 Na1 S1 99.30(5) . 3_675 ?
N2 Na1 S1 103.83(6) . 3_675 ?
N1 Na1 S1 91.62(5) . . ?
N3 Na1 S1 113.87(5) . . ?
N2 Na1 S1 161.85(6) . . ?
S1 Na1 S1 91.82(3) 3_675 . ?
N1 Na1 Na1 119.31(6) . 3_675 ?
N3 Na1 Na1 114.08(5) . 3_675 ?
N2 Na1 Na1 149.07(7) . 3_675 ?
S1 Na1 Na1 46.28(2) 3_675 3_675 ?
S1 Na1 Na1 45.54(2) . 3_675 ?
C1 S1 Na1 121.83(7) . 3_675 ?
C1 S1 Na1 139.87(7) . . ?
Na1 S1 Na1 88.18(3) 3_675 . ?
C2 C1 C6 118.3(2) . . ?
C2 C1 S1 120.4(2) . . ?
C6 C1 S1 121.3(2) . . ?
C3 C2 C1 119.3(2) . . ?
C3 C2 C7 119.2(2) . . ?
C1 C2 C7 121.5(2) . . ?
C2 C3 C4 123.1(2) . . ?
C5 C4 C3 116.7(2) . . ?
C5 C4 C10 123.1(2) . . ?
C3 C4 C10 120.1(2) . . ?
C4 C5 C6 122.9(2) . . ?
C5 C6 C1 119.6(2) . . ?
C5 C6 C13 119.1(2) . . ?
C1 C6 C13 121.3(2) . . ?
C2 C7 C9 109.8(2) . . ?
C2 C7 C8 114.1(2) . . ?
C9 C7 C8 110.2(2) . . ?
C12 C10 C11 109.6(2) . . ?
C12 C10 C4 110.8(2) . . ?
C11 C10 C4 114.8(2) . . ?
C6 C13 C14 113.5(2) . . ?
C6 C13 C15 110.8(2) . . ?
C14 C13 C15 110.1(2) . . ?
C16 N1 C17 108.5(2) . . ?
C16 N1 C18 113.2(2) . . ?
C17 N1 C18 109.2(2) . . ?
C16 N1 Na1 99.2(2) . . ?
C17 N1 Na1 116.2(2) . . ?
C18 N1 Na1 110.4(2) . . ?
N1 C18 C19 113.4(2) . . ?
N2 C19 C18 113.3(2) . . ?
C20 N2 C21 110.4(2) . . ?
C20 N2 C19 111.2(2) . . ?
C21 N2 C19 111.7(2) . . ?
C20 N2 Na1 105.31(14) . . ?
C21 N2 Na1 107.83(13) . . ?
C19 N2 Na1 110.18(15) . . ?
N2 C21 C22 112.0(2) . . ?
N3 C22 C21 113.3(2) . . ?
C24 N3 C23 108.9(2) . . ?
C24 N3 C22 111.5(2) . . ?
C23 N3 C22 108.4(2) . . ?
C24 N3 Na1 116.9(2) . . ?
C23 N3 Na1 108.47(14) . . ?
C22 N3 Na1 102.19(13) . . ?

loop_
_geom_bond_atom_site_label_1
_geom_bond_atom_site_label_2
_geom_bond_distance
_geom_bond_site_symmetry_2
_geom_bond_publ_flag
Na1 N1 2.508(2) . ?
Na1 N3 2.534(2) . ?
Na1 N2 2.567(2) . ?
Na1 S1 2.8076(11) 3_675 ?
Na1 S1 2.8431(10) . ?
Na1 Na1 3.932(2) 3_675 ?
S1 C1 1.781(2) . ?
S1 Na1 2.8076(11) 3_675 ?
C1 C2 1.420(3) . ?
C1 C6 1.421(3) . ?
C2 C3 1.392(3) . ?
C2 C7 1.523(3) . ?
C3 C4 1.398(3) . ?
C4 C5 1.386(3) . ?
C4 C10 1.526(3) . ?
C5 C6 1.395(3) . ?
C6 C13 1.518(3) . ?
C7 C9 1.524(3) . ?
C7 C8 1.528(3) . ?
C10 C12 1.500(4) . ?
C10 C11 1.507(4) . ?
C13 C14 1.524(3) . ?
C13 C15 1.525(3) . ?
C16 N1 1.458(3) . ?
C17 N1 1.458(3) . ?
N1 C18 1.476(3) . ?
C18 C19 1.508(4) . ?
C19 N2 1.474(3) . ?
N2 C20 1.459(3) . ?
N2 C21 1.468(3) . ?
C21 C22 1.525(3) . ?
C22 N3 1.470(3) . ?
N3 C24 1.462(3) . ?
N3 C23 1.466(3) . ?

loop_
_cod_changelog_entry_id
_cod_changelog_entry_author
_cod_changelog_entry_date
_cod_changelog_entry_text
1 'Vaitkus, Antanas' 2024-11-17T23:38:10+02:00
;
 Replaced the '&G' character sequence with the backslash character ('\')
 in the '_diffrn_measurement_method' data value.
;
